data_4108380
loop_
_publ_author_name
'Stephen J. Geier'
'Thomas M. Gilbert'
'Douglas W. Stephan'

_publ_section_title
;
 Activation of H2 by Phosphinoboranes R2PB(C6F5)2
;
_journal_name_full 'Journal of the American Chemical Society'
_journal_page_first 12632
_journal_page_last 12633
_journal_paper_doi 10.1021/ja805493y
_journal_volume 130
_journal_year 2008
_chemical_formula_sum 'C20 H20 B F10 P'
_chemical_formula_weight 492.14
_space_group_IT_number 2
_symmetry_cell_setting triclinic
_symmetry_space_group_name_Hall '-P 1'
_symmetry_space_group_name_H-M 'P -1'
_atom_sites_solution_hydrogens geom
_atom_sites_solution_primary direct
_atom_sites_solution_secondary difmap
_audit_creation_method SHELXL-97
_cell_angle_alpha 96.656(2)
_cell_angle_beta 95.583(2)
_cell_angle_gamma 109.144(2)
_cell_formula_units_Z 4
_cell_length_a 9.5420(17)
_cell_length_b 12.872(2)
_cell_length_c 19.447(3)
_cell_measurement_temperature 296(2)
_cell_measurement_theta_max 25.0
_cell_measurement_theta_min 2.0
_cell_volume 2217.8(6)
_computing_structure_refinement 'SHELXL-97 (Sheldrick, 1997)'
_computing_structure_solution 'SHELXS-97 (Sheldrick, 1990)'
_diffrn_ambient_temperature 296(2)
_diffrn_measured_fraction_theta_full 0.995
_diffrn_measured_fraction_theta_max 0.995
_diffrn_radiation_monochromator graphite
_diffrn_radiation_source 'fine-focus sealed tube'
_diffrn_radiation_type MoK\a
_diffrn_radiation_wavelength 0.71073
_diffrn_reflns_av_R_equivalents 0.1563
_diffrn_reflns_av_sigmaI/netI 0.2444
_diffrn_reflns_limit_h_max 11
_diffrn_reflns_limit_h_min -11
_diffrn_reflns_limit_k_max 15
_diffrn_reflns_limit_k_min -15
_diffrn_reflns_limit_l_max 23
_diffrn_reflns_limit_l_min -23
_diffrn_reflns_number 20762
_diffrn_reflns_theta_full 25.00
_diffrn_reflns_theta_max 25.00
_diffrn_reflns_theta_min 1.86
_exptl_absorpt_coefficient_mu 0.212
_exptl_absorpt_correction_T_max 1.00000
_exptl_absorpt_correction_T_min 0.536522
_exptl_absorpt_correction_type empirical
_exptl_crystal_density_diffrn 1.474
_exptl_crystal_F_000 1000
_exptl_crystal_size_max 0.24
_exptl_crystal_size_mid 0.20
_exptl_crystal_size_min 0.18
_refine_diff_density_max 0.733
_refine_diff_density_min -0.420
_refine_diff_density_rms 0.070
_refine_ls_extinction_method none
_refine_ls_goodness_of_fit_ref 0.952
_refine_ls_hydrogen_treatment mixed
_refine_ls_matrix_type full
_refine_ls_number_parameters 594
_refine_ls_number_reflns 7778
_refine_ls_number_restraints 0
_refine_ls_restrained_S_all 0.952
_refine_ls_R_factor_all 0.2563
_refine_ls_R_factor_gt 0.0949
_refine_ls_shift/su_max 0.006
_refine_ls_shift/su_mean 0.000
_refine_ls_structure_factor_coef Fsqd
_refine_ls_weighting_details 'calc w=1/[\s^2^(Fo^2^)+(0.1285P)^2^+0.0000P] where P=(Fo^2^+2Fc^2^)/3'
_refine_ls_weighting_scheme calc
_refine_ls_wR_factor_gt 0.2123
_refine_ls_wR_factor_ref 0.2839
_reflns_number_gt 2777
_reflns_number_total 7778
_reflns_threshold_expression >2sigma(I)
_cod_data_source_file ja805493y_si_002_3.cif
_cod_data_source_block (tBu2PH)(BH(C6F5)2)
_cod_original_cell_volume 2217.9(7)
_cod_database_code 4108380

loop_
_symmetry_equiv_pos_as_xyz
'x, y, z'
'-x, -y, -z'

loop_
_atom_site_label
_atom_site_type_symbol
_atom_site_fract_x
_atom_site_fract_y
_atom_site_fract_z
_atom_site_U_iso_or_equiv
_atom_site_adp_type
_atom_site_occupancy
_atom_site_symmetry_multiplicity
_atom_site_calc_flag
_atom_site_refinement_flags
P1 P 0.5638(2) 0.20979(15) 0.43677(10) 0.0446(6) Uani 1 1 d .
P2A P 0.3326(8) 0.7820(6) -0.0202(4) 0.0500(19) Uani 0.30 1 d P
P2 P 0.2254(4) 0.7147(3) -0.03405(16) 0.0586(9) Uani 0.70 1 d P
F10 F 0.3737(5) 0.4295(3) 0.5826(2) 0.0633(13) Uani 1 1 d .
F6 F 0.3289(5) 0.0542(3) 0.5143(2) 0.0668(13) Uani 1 1 d .
F1 F 0.6059(5) 0.1538(3) 0.6042(2) 0.0667(13) Uani 1 1 d .
F7 F 0.0806(5) -0.0101(4) 0.5736(3) 0.0806(15) Uani 1 1 d .
F5 F 0.7199(5) 0.5294(3) 0.5747(2) 0.0698(14) Uani 1 1 d .
F2 F 0.7982(5) 0.2172(4) 0.7237(2) 0.0830(15) Uani 1 1 d .
F9 F 0.1253(5) 0.3622(4) 0.6411(3) 0.0870(16) Uani 1 1 d .
F8 F -0.0235(5) 0.1422(4) 0.6373(3) 0.0929(17) Uani 1 1 d .
F3 F 0.9548(5) 0.4357(5) 0.7678(3) 0.1054(19) Uani 1 1 d .
F4 F 0.9089(5) 0.5913(4) 0.6933(3) 0.1009(19) Uani 1 1 d .
C7 C 0.3634(7) 0.2457(6) 0.5444(4) 0.0401(18) Uani 1 1 d .
C10 C 0.1006(8) 0.1749(7) 0.6082(4) 0.055(2) Uani 1 1 d .
C8 C 0.2819(8) 0.1351(6) 0.5459(4) 0.0455(19) Uani 1 1 d .
F13 F 0.5147(6) 0.5593(6) 0.2684(3) 0.120(2) Uani 1 1 d .
C2 C 0.6802(8) 0.2652(7) 0.6250(4) 0.049(2) Uani 1 1 d .
C12 C 0.3034(8) 0.3185(6) 0.5782(4) 0.0438(19) Uani 1 1 d .
C1 C 0.6518(7) 0.3376(6) 0.5836(4) 0.0405(18) Uani 1 1 d .
B1 B 0.5241(9) 0.3002(7) 0.5161(4) 0.044(2) Uani 1 1 d .
F14 F 0.5998(6) 0.7816(6) 0.2752(3) 0.117(2) Uani 1 1 d .
C9 C 0.1538(8) 0.1004(6) 0.5763(4) 0.051(2) Uani 1 1 d .
F16 F -0.0275(6) 0.6185(5) 0.0869(3) 0.1083(19) Uani 1 1 d .
C17 C 0.7624(8) 0.2647(6) 0.4226(4) 0.050(2) Uani 1 1 d .
C11 C 0.1763(9) 0.2861(7) 0.6083(4) 0.055(2) Uani 1 1 d .
C20 C 0.8564(9) 0.2400(7) 0.4836(4) 0.075(3) Uani 1 1 d .
H20A H 0.9605 0.2674 0.4781 0.112 Uiso 1 1 calc R
H20B H 0.8249 0.1611 0.4836 0.112 Uiso 1 1 calc R
H20C H 0.8424 0.2761 0.5271 0.112 Uiso 1 1 calc R
C5 C 0.8332(9) 0.4824(7) 0.6694(5) 0.059(2) Uani 1 1 d .
C6 C 0.7340(8) 0.4488(7) 0.6095(4) 0.049(2) Uani 1 1 d .
C4 C 0.8563(8) 0.4056(9) 0.7084(4) 0.062(3) Uani 1 1 d .
F11 F 0.1903(6) 0.5151(5) 0.0649(3) 0.117(2) Uani 1 1 d .
C27 C 0.1416(10) 0.7999(9) 0.0987(4) 0.062(2) Uani 1 1 d .
F17 F -0.2188(7) 0.6820(5) 0.1574(4) 0.153(3) Uani 1 1 d .
C21 C 0.3355(10) 0.6986(9) 0.1157(5) 0.065(2) Uani 1 1 d .
F12 F 0.3048(7) 0.4272(6) 0.1642(3) 0.127(2) Uani 1 1 d .
F15 F 0.4882(6) 0.8716(6) 0.1788(3) 0.1106(19) Uani 1 1 d .
C3 C 0.7773(9) 0.2947(8) 0.6855(4) 0.058(2) Uani 1 1 d .
C28 C 0.0097(11) 0.7281(8) 0.1105(5) 0.066(2) Uani 1 1 d .
C13 C 0.4273(9) 0.1900(6) 0.3574(4) 0.058(2) Uani 1 1 d .
F18 F -0.1568(8) 0.8986(6) 0.2060(4) 0.150(3) Uani 1 1 d .
F20 F 0.2914(6) 0.9918(5) 0.1180(4) 0.133(2) Uani 1 1 d .
F19 F 0.0990(8) 1.0527(5) 0.1869(4) 0.142(3) Uani 1 1 d .
C25 C 0.5001(10) 0.7129(11) 0.2213(5) 0.073(3) Uani 1 1 d .
C16 C 0.2718(9) 0.1699(8) 0.3778(5) 0.091(3) Uani 1 1 d .
H16A H 0.2013 0.1600 0.3367 0.137 Uiso 1 1 calc R
H16B H 0.2731 0.2327 0.4100 0.137 Uiso 1 1 calc R
H16C H 0.2427 0.1042 0.3995 0.137 Uiso 1 1 calc R
C30 C -0.0589(14) 0.8681(12) 0.1712(6) 0.091(3) Uani 1 1 d .
C24 C 0.4553(12) 0.6021(11) 0.2176(5) 0.073(3) Uani 1 1 d .
C19 C 0.7912(10) 0.2037(7) 0.3556(4) 0.075(3) Uani 1 1 d .
H19A H 0.8951 0.2343 0.3505 0.113 Uiso 1 1 calc R
H19B H 0.7307 0.2128 0.3159 0.113 Uiso 1 1 calc R
H19C H 0.7656 0.1259 0.3586 0.113 Uiso 1 1 calc R
C18 C 0.8183(9) 0.3919(6) 0.4237(5) 0.073(3) Uani 1 1 d .
H18A H 0.9215 0.4169 0.4165 0.109 Uiso 1 1 calc R
H18B H 0.8090 0.4284 0.4681 0.109 Uiso 1 1 calc R
H18C H 0.7591 0.4096 0.3871 0.109 Uiso 1 1 calc R
C32 C 0.1653(11) 0.9097(10) 0.1256(6) 0.076(3) Uani 1 1 d .
C26 C 0.4395(11) 0.7601(9) 0.1708(5) 0.070(3) Uani 1 1 d .
C22 C 0.2943(10) 0.5858(10) 0.1153(5) 0.073(3) Uani 1 1 d .
C15 C 0.4671(11) 0.2930(7) 0.3206(4) 0.087(3) Uani 1 1 d .
H15A H 0.3938 0.2802 0.2801 0.130 Uiso 1 1 calc R
H15B H 0.5643 0.3068 0.3064 0.130 Uiso 1 1 calc R
H15C H 0.4679 0.3563 0.3522 0.130 Uiso 1 1 calc R
C40 C 0.011(2) 0.7971(12) -0.0593(7) 0.177(7) Uani 1 1 d .
H40A H -0.0353 0.8368 -0.0874 0.266 Uiso 1 1 calc R
H40B H 0.0316 0.8325 -0.0114 0.266 Uiso 1 1 calc R
H40C H -0.0556 0.7217 -0.0629 0.266 Uiso 1 1 calc R
C29 C -0.0910(11) 0.7586(10) 0.1468(6) 0.082(3) Uani 1 1 d .
C23 C 0.3518(12) 0.5368(10) 0.1663(6) 0.078(3) Uani 1 1 d .
C31 C 0.0703(14) 0.9451(9) 0.1613(6) 0.082(3) Uani 1 1 d .
B2 B 0.2686(16) 0.7643(15) 0.0629(6) 0.128(6) Uani 1 1 d .
C37 C 0.1556(15) 0.7975(8) -0.0848(5) 0.103(4) Uani 1 1 d .
C39 C 0.2537(19) 0.9182(12) -0.0816(13) 0.38(2) Uani 1 1 d .
H39A H 0.2022 0.9544 -0.1101 0.572 Uiso 1 1 calc R
H39B H 0.3459 0.9212 -0.0985 0.572 Uiso 1 1 calc R
H39C H 0.2750 0.9554 -0.0340 0.572 Uiso 1 1 calc R
C14 C 0.4211(12) 0.0857(7) 0.3041(5) 0.105(4) Uani 1 1 d .
H14A H 0.3498 0.0764 0.2635 0.158 Uiso 1 1 calc R
H14B H 0.3914 0.0203 0.3260 0.158 Uiso 1 1 calc R
H14C H 0.5184 0.0970 0.2904 0.158 Uiso 1 1 calc R
C33 C 0.4133(18) 0.7028(10) -0.0620(7) 0.139(5) Uani 1 1 d .
C36 C 0.453(2) 0.6283(18) -0.0316(8) 0.281(13) Uani 1 1 d .
H36A H 0.5424 0.6220 -0.0481 0.421 Uiso 1 1 calc R
H36B H 0.3741 0.5574 -0.0428 0.421 Uiso 1 1 calc R
H36C H 0.4730 0.6512 0.0182 0.421 Uiso 1 1 calc R
C38 C 0.1139(17) 0.7453(15) -0.1584(7) 0.225(9) Uani 1 1 d .
H38A H 0.0671 0.7874 -0.1840 0.338 Uiso 1 1 calc R
H38B H 0.0452 0.6706 -0.1616 0.338 Uiso 1 1 calc R
H38C H 0.2022 0.7435 -0.1776 0.338 Uiso 1 1 calc R
C35 C 0.336(2) 0.6185(17) -0.1438(8) 0.260(10) Uani 1 1 d .
H35A H 0.4138 0.6000 -0.1648 0.390 Uiso 1 1 calc R
H35B H 0.2934 0.6579 -0.1736 0.390 Uiso 1 1 calc R
H35C H 0.2600 0.5514 -0.1374 0.390 Uiso 1 1 calc R
C34 C 0.5128(16) 0.7798(14) -0.0958(11) 0.272(12) Uani 1 1 d .
H34A H 0.5936 0.7542 -0.1057 0.408 Uiso 1 1 calc R
H34B H 0.5521 0.8508 -0.0660 0.408 Uiso 1 1 calc R
H34C H 0.4606 0.7870 -0.1388 0.408 Uiso 1 1 calc R
H2 H 0.521(6) 0.372(5) 0.489(3) 0.041(17) Uiso 1 1 d .
H1 H 0.554(5) 0.105(4) 0.444(3) 0.030(15) Uiso 1 1 d .

loop_
_atom_site_aniso_label
_atom_site_aniso_U_11
_atom_site_aniso_U_22
_atom_site_aniso_U_33
_atom_site_aniso_U_23
_atom_site_aniso_U_13
_atom_site_aniso_U_12
P1 0.0545(13) 0.0333(11) 0.0425(13) 0.0034(9) 0.0042(10) 0.0119(9)
P2A 0.048(5) 0.043(4) 0.049(5) 0.006(3) 0.004(4) 0.004(4)
P2 0.067(2) 0.050(2) 0.047(2) 0.0074(16) 0.0015(18) 0.0061(18)
F10 0.072(3) 0.041(3) 0.081(3) 0.005(2) 0.012(3) 0.025(2)
F6 0.065(3) 0.042(3) 0.094(4) 0.003(2) 0.028(3) 0.018(2)
F1 0.079(3) 0.051(3) 0.070(3) 0.009(2) 0.002(3) 0.024(2)
F7 0.064(3) 0.050(3) 0.124(4) 0.021(3) 0.029(3) 0.009(2)
F5 0.083(3) 0.038(3) 0.075(3) 0.001(2) 0.005(3) 0.006(2)
F2 0.092(4) 0.131(4) 0.049(3) 0.027(3) 0.009(3) 0.066(3)
F9 0.077(3) 0.077(3) 0.124(4) 0.004(3) 0.034(3) 0.048(3)
F8 0.063(3) 0.094(4) 0.134(5) 0.029(3) 0.048(3) 0.030(3)
F3 0.072(3) 0.167(5) 0.052(3) -0.010(3) -0.015(3) 0.024(3)
F4 0.088(4) 0.082(4) 0.083(4) -0.024(3) 0.005(3) -0.021(3)
C7 0.038(4) 0.036(4) 0.043(5) 0.002(3) -0.006(4) 0.014(4)
C10 0.034(5) 0.063(6) 0.074(6) 0.015(5) 0.020(5) 0.019(5)
C8 0.046(5) 0.040(5) 0.051(5) 0.002(4) 0.004(4) 0.019(4)
F13 0.122(5) 0.194(6) 0.084(4) 0.064(4) 0.021(4) 0.091(5)
C2 0.038(5) 0.056(6) 0.049(5) 0.001(4) 0.002(4) 0.015(4)
C12 0.046(5) 0.033(5) 0.056(5) 0.008(4) 0.003(4) 0.019(4)
C1 0.034(4) 0.039(4) 0.049(5) 0.000(4) 0.002(4) 0.018(4)
B1 0.049(6) 0.041(5) 0.042(6) 0.009(4) 0.007(5) 0.015(4)
F14 0.087(4) 0.183(6) 0.074(4) 0.003(4) -0.008(3) 0.047(4)
C9 0.039(5) 0.050(5) 0.061(6) 0.005(4) 0.014(4) 0.008(4)
F16 0.091(4) 0.080(4) 0.139(5) -0.002(4) -0.011(4) 0.024(3)
C17 0.060(5) 0.046(5) 0.048(5) 0.007(4) 0.013(4) 0.022(4)
C11 0.051(5) 0.063(6) 0.062(6) -0.001(4) 0.011(5) 0.036(5)
C20 0.069(6) 0.076(6) 0.081(7) 0.003(5) 0.016(5) 0.030(5)
C5 0.048(5) 0.061(6) 0.048(6) -0.003(5) 0.004(5) -0.003(5)
C6 0.046(5) 0.059(6) 0.040(5) 0.005(4) 0.010(4) 0.014(4)
C4 0.034(5) 0.107(8) 0.029(5) -0.009(5) 0.000(4) 0.010(5)
F11 0.093(4) 0.156(6) 0.090(4) 0.004(4) -0.001(4) 0.038(4)
C27 0.055(6) 0.099(8) 0.045(5) 0.033(5) 0.007(5) 0.037(6)
F17 0.080(4) 0.131(5) 0.268(9) 0.065(5) 0.081(5) 0.037(4)
C21 0.059(6) 0.100(8) 0.050(6) 0.029(6) 0.021(5) 0.035(6)
F12 0.128(5) 0.112(5) 0.158(6) 0.050(5) 0.051(5) 0.047(4)
F15 0.107(5) 0.114(5) 0.120(5) 0.031(4) 0.026(4) 0.044(4)
C3 0.047(5) 0.096(7) 0.045(6) 0.020(5) 0.016(5) 0.035(5)
C28 0.055(6) 0.068(7) 0.077(7) 0.010(5) 0.005(5) 0.027(6)
C13 0.075(6) 0.046(5) 0.040(5) -0.001(4) -0.014(4) 0.012(4)
F18 0.149(6) 0.172(7) 0.178(7) 0.027(5) 0.056(5) 0.112(6)
F20 0.089(4) 0.119(5) 0.183(6) 0.075(5) 0.013(4) 0.008(4)
F19 0.170(6) 0.084(4) 0.167(6) -0.003(4) -0.052(5) 0.063(4)
C25 0.050(6) 0.129(10) 0.049(7) 0.012(7) 0.014(5) 0.043(7)
C16 0.064(6) 0.118(8) 0.070(7) -0.001(6) -0.019(5) 0.015(6)
C30 0.079(8) 0.123(11) 0.099(9) 0.009(7) 0.018(7) 0.074(9)
C24 0.073(7) 0.125(10) 0.055(7) 0.042(7) 0.026(6) 0.065(7)
C19 0.095(7) 0.066(6) 0.067(6) -0.001(5) 0.022(5) 0.031(5)
C18 0.072(6) 0.057(6) 0.091(7) 0.026(5) 0.032(5) 0.014(5)
C32 0.049(7) 0.086(8) 0.093(8) 0.053(7) 0.003(6) 0.013(6)
C26 0.063(7) 0.098(8) 0.062(7) 0.029(6) 0.019(6) 0.037(6)
C22 0.055(6) 0.116(9) 0.047(6) 0.007(6) 0.009(5) 0.032(6)
C15 0.122(8) 0.072(6) 0.061(6) 0.025(5) -0.004(6) 0.026(6)
C40 0.29(2) 0.196(15) 0.092(11) -0.004(10) -0.057(12) 0.174(16)
C29 0.050(7) 0.089(8) 0.119(9) 0.035(7) 0.022(6) 0.032(6)
C23 0.075(7) 0.112(9) 0.055(7) 0.027(7) 0.023(6) 0.033(7)
C31 0.074(8) 0.077(8) 0.093(8) 0.016(6) -0.023(7) 0.034(7)
B2 0.147(12) 0.262(18) 0.066(9) 0.078(10) 0.049(9) 0.165(14)
C37 0.172(12) 0.066(7) 0.044(7) 0.013(5) -0.026(7) 0.018(7)
C39 0.26(2) 0.123(13) 0.64(4) 0.20(2) -0.28(3) -0.050(13)
C14 0.144(9) 0.082(7) 0.070(7) -0.023(5) -0.026(7) 0.037(7)
C33 0.249(16) 0.113(9) 0.118(11) 0.062(8) 0.132(11) 0.103(10)
C36 0.38(2) 0.52(3) 0.241(19) 0.29(2) 0.254(19) 0.41(3)
C38 0.191(15) 0.33(2) 0.078(10) -0.078(12) -0.003(10) 0.035(15)
C35 0.35(3) 0.32(3) 0.146(16) -0.028(16) 0.069(16) 0.18(2)
C34 0.159(14) 0.228(19) 0.37(3) 0.20(2) 0.038(16) -0.058(13)

loop_
_atom_type_symbol
_atom_type_description
_atom_type_scat_dispersion_real
_atom_type_scat_dispersion_imag
_atom_type_scat_source
C C 0.0033 0.0016 'International Tables Vol C Tables 4.2.6.8 and 6.1.1.4'
H H 0.0000 0.0000 'International Tables Vol C Tables 4.2.6.8 and 6.1.1.4'
B B 0.0013 0.0007 'International Tables Vol C Tables 4.2.6.8 and 6.1.1.4'
F F 0.0171 0.0103 'International Tables Vol C Tables 4.2.6.8 and 6.1.1.4'
P P 0.1023 0.0942 'International Tables Vol C Tables 4.2.6.8 and 6.1.1.4'

loop_
_geom_angle_atom_site_label_1
_geom_angle_atom_site_label_2
_geom_angle_atom_site_label_3
_geom_angle
C17 P1 C13 113.9(4)
C17 P1 B1 111.6(3)
C13 P1 B1 111.4(4)
P2 P2A C33 89.4(7)
P2 P2A B2 77.1(7)
C33 P2A B2 124.9(7)
P2 P2A C37 58.3(5)
C33 P2A C37 111.6(7)
B2 P2A C37 105.7(6)
P2A P2 C37 90.3(6)
P2A P2 B2 68.6(6)
C37 P2 B2 116.0(6)
P2A P2 C33 57.1(6)
C37 P2 C33 111.8(6)
B2 P2 C33 105.2(6)
C12 C7 C8 112.7(7)
C12 C7 B1 117.4(6)
C8 C7 B1 129.6(7)
F8 C10 C9 121.0(8)
F8 C10 C11 120.8(8)
C9 C10 C11 118.2(8)
F6 C8 C9 117.1(6)
F6 C8 C7 118.8(7)
C9 C8 C7 124.0(7)
C3 C2 F1 116.4(8)
C3 C2 C1 125.5(8)
F1 C2 C1 118.2(7)
F10 C12 C11 116.5(7)
F10 C12 C7 119.2(7)
C11 C12 C7 124.3(7)
C2 C1 C6 113.4(7)
C2 C1 B1 123.9(6)
C6 C1 B1 122.5(7)
C1 B1 C7 106.6(6)
C1 B1 P1 114.7(5)
C7 B1 P1 116.0(5)
C10 C9 F7 120.1(7)
C10 C9 C8 120.5(7)
F7 C9 C8 119.4(7)
C19 C17 C20 105.9(6)
C19 C17 C18 111.2(6)
C20 C17 C18 107.9(6)
C19 C17 P1 112.2(5)
C20 C17 P1 107.0(5)
C18 C17 P1 112.2(5)
F9 C11 C12 120.9(7)
F9 C11 C10 118.9(8)
C12 C11 C10 120.2(7)
F4 C5 C6 121.5(9)
F4 C5 C4 118.1(8)
C6 C5 C4 120.4(8)
F5 C6 C5 116.1(7)
F5 C6 C1 120.5(7)
C5 C6 C1 123.4(8)
F3 C4 C5 122.1(9)
F3 C4 C3 119.3(9)
C5 C4 C3 118.6(8)
C28 C27 C32 113.3(8)
C28 C27 B2 125.1(11)
C32 C27 B2 121.5(11)
C26 C21 C22 113.8(9)
C26 C21 B2 117.7(11)
C22 C21 B2 128.3(11)
C2 C3 F2 121.7(8)
C2 C3 C4 118.8(8)
F2 C3 C4 119.6(8)
F16 C28 C27 119.3(9)
F16 C28 C29 116.2(9)
C27 C28 C29 124.5(9)
C16 C13 C15 107.8(7)
C16 C13 C14 108.2(7)
C15 C13 C14 109.0(7)
C16 C13 P1 109.5(5)
C15 C13 P1 111.7(5)
C14 C13 P1 110.5(6)
C24 C25 F14 121.4(11)
C24 C25 C26 120.3(10)
F14 C25 C26 118.3(11)
F18 C30 C31 120.4(12)
F18 C30 C29 118.7(12)
C31 C30 C29 120.8(10)
C23 C24 C25 120.3(10)
C23 C24 F13 121.1(12)
C25 C24 F13 118.6(11)
F20 C32 C31 114.2(12)
F20 C32 C27 120.7(11)
C31 C32 C27 125.1(9)
F15 C26 C21 120.4(9)
F15 C26 C25 116.7(10)
C21 C26 C25 122.9(10)
F11 C22 C21 120.4(10)
F11 C22 C23 115.4(11)
C21 C22 C23 124.2(10)
F17 C29 C30 120.7(11)
F17 C29 C28 120.9(10)
C30 C29 C28 118.3(10)
C24 C23 F12 119.9(11)
C24 C23 C22 118.5(11)
F12 C23 C22 121.6(11)
F19 C31 C30 119.1(13)
F19 C31 C32 122.8(12)
C30 C31 C32 118.0(10)
C21 B2 C27 107.5(8)
C21 B2 P2A 120.9(8)
C27 B2 P2A 131.5(8)
C21 B2 P2 121.7(9)
C27 B2 P2 116.2(8)
P2A B2 P2 34.3(3)
C38 C37 C40 105.6(11)
C38 C37 C39 108.4(13)
C40 C37 C39 107.5(14)
C38 C37 P2 110.8(11)
C40 C37 P2 106.2(8)
C39 C37 P2 117.7(8)
C38 C37 P2A 122.5(12)
C40 C37 P2A 122.6(8)
C39 C37 P2A 86.4(7)
P2 C37 P2A 31.5(3)
C36 C33 C34 121.6(16)
C36 C33 P2A 121.0(10)
C34 C33 P2A 101.5(12)
C36 C33 C35 96.8(13)
C34 C33 C35 88.9(12)
P2A C33 C35 124.2(12)
C36 C33 P2 111.7(9)
C34 C33 P2 125.1(12)
P2A C33 P2 33.5(3)
C35 C33 P2 97.6(10)

loop_
_geom_bond_atom_site_label_1
_geom_bond_atom_site_label_2
_geom_bond_distance
P1 C17 1.854(7)
P1 C13 1.856(7)
P1 B1 1.966(9)
P2A P2 1.087(7)
P2A C33 1.655(13)
P2A B2 1.795(14)
P2A C37 2.082(14)
P2 C37 1.771(11)
P2 B2 1.878(13)
P2 C33 1.971(13)
F10 C12 1.354(7)
F6 C8 1.368(8)
F1 C2 1.365(8)
F7 C9 1.356(8)
F5 C6 1.338(8)
F2 C3 1.365(9)
F9 C11 1.353(8)
F8 C10 1.327(8)
F3 C4 1.345(8)
F4 C5 1.350(8)
C7 C12 1.385(9)
C7 C8 1.386(9)
C7 B1 1.642(11)
C10 C9 1.343(10)
C10 C11 1.375(10)
C8 C9 1.374(9)
F13 C24 1.351(10)
C2 C3 1.357(10)
C2 C1 1.374(10)
C12 C11 1.360(10)
C1 C6 1.392(9)
C1 B1 1.611(10)
F14 C25 1.352(10)
F16 C28 1.348(9)
C17 C19 1.538(10)
C17 C20 1.543(10)
C17 C18 1.545(9)
C5 C6 1.356(10)
C5 C4 1.374(11)
C4 C3 1.374(11)
F11 C22 1.336(9)
C27 C28 1.354(11)
C27 C32 1.386(12)
C27 B2 1.618(14)
F17 C29 1.345(10)
C21 C26 1.356(12)
C21 C22 1.373(12)
C21 B2 1.614(14)
F12 C23 1.327(11)
F15 C26 1.340(10)
C28 C29 1.375(12)
C13 C16 1.521(11)
C13 C15 1.534(10)
C13 C14 1.579(10)
F18 C30 1.336(10)
F20 C32 1.350(9)
F19 C31 1.344(11)
C25 C24 1.339(12)
C25 C26 1.388(12)
C30 C31 1.352(14)
C30 C29 1.356(13)
C24 C23 1.321(12)
C32 C31 1.353(13)
C22 C23 1.397(13)
C40 C37 1.510(16)
C37 C38 1.466(14)
C37 C39 1.519(15)
C33 C36 1.322(14)
C33 C34 1.403(15)
C33 C35 1.76(2)
